data_9004489
loop_
_publ_author_name
'Schindler, M.'
'Hawthorne, F. C.'

_publ_section_title
;The crystal structure of trembathite, (Mg1.55Fe1.43Mn0.02)B7O13Cl, a mineral
 of the boracite group: An example of the insertion of a cluster into a
 three-dimensional net
;
_journal_name_full 'The Canadian Mineralogist'
_journal_page_first 1195
_journal_page_last 1201
_journal_volume 36
_journal_year 1998
_chemical_formula_sum 'B7 Cl Fe1.44 Mg1.56 O13'
_chemical_name_mineral Trembathite
_space_group_IT_number 161
_symmetry_space_group_name_Hall 'R 3 -2"c'
_symmetry_space_group_name_H-M 'R 3 c :H'
_cell_angle_alpha 90
_cell_angle_beta 90
_cell_angle_gamma 120
_cell_length_a 8.588
_cell_length_b 8.588
_cell_length_c 21.050
_cell_formula_units_Z 6
_cell_volume 1344.519
_database_code_amcsd 0005564
_exptl_crystal_density_diffrn 3.242
_cod_original_cell_volume 1344.518
_cod_original_sg_symbol_H-M 'R 3 c'
_cod_original_formula_sum '(Mg1.56 Fe1.44) B7 O13 Cl'
_cod_database_code 9004489

loop_
_space_group_symop_operation_xyz
x,y,z
2/3+x,1/3+y,1/3+z
1/3+x,2/3+y,2/3+z
x,x-y,1/2+z
2/3+x,1/3+x-y,5/6+z
1/3+x,2/3+x-y,1/6+z
-y,-x,1/2+z
2/3-y,1/3-x,5/6+z
1/3-y,2/3-x,1/6+z
-x+y,y,1/2+z
2/3-x+y,1/3+y,5/6+z
1/3-x+y,2/3+y,1/6+z
-y,x-y,z
2/3-y,1/3+x-y,1/3+z
1/3-y,2/3+x-y,2/3+z
-x+y,-x,z
2/3-x+y,1/3-x,1/3+z
1/3-x+y,2/3-x,2/3+z

loop_
_atom_site_aniso_label
_atom_site_aniso_U_11
_atom_site_aniso_U_22
_atom_site_aniso_U_33
_atom_site_aniso_U_12
_atom_site_aniso_U_13
_atom_site_aniso_U_23
Mg 0.01000 0.00500 0.00800 0.00600 -0.00500 -0.00200
Fe 0.01000 0.00500 0.00800 0.00600 -0.00500 -0.00200
B2 0.01200 0.00600 0.01200 0.00500 -0.00200 -0.00300
B3 0.01000 0.01000 0.00200 0.00500 0.00000 0.00000
O1 0.00800 0.00800 0.00800 0.00400 0.00000 0.00000
O2 0.00700 0.00600 0.00600 0.00300 -0.00300 -0.00300
O3 0.00900 0.00600 0.00500 0.00300 -0.00200 -0.00100
O4 0.00900 0.00100 0.00700 0.00200 -0.00200 -0.00200
O5 0.01300 0.00500 0.00900 0.00700 0.00100 0.00100
Cl 0.01300 0.01300 0.01200 0.00600 0.00000 0.00000

loop_
_atom_site_label
_atom_site_fract_x
_atom_site_fract_y
_atom_site_fract_z
_atom_site_occupancy
_atom_site_U_iso_or_equiv
Mg 0.70150 0.85010 0.00000 0.52000 ?
Fe 0.70150 0.85010 0.00000 0.48000 ?
B1 0.10100 -0.10200 0.14480 1.00000 0.00800
B2 -0.16900 0.16900 0.08840 1.00000 ?
B3 0.66667 0.33333 0.10690 1.00000 ?
O1 0.00000 0.00000 0.16200 1.00000 ?
O2 0.74630 0.64120 0.02740 1.00000 ?
O3 0.63830 0.04330 -0.03060 1.00000 ?
O4 0.77660 0.97610 0.08480 1.00000 ?
O5 0.49340 0.66600 -0.05620 1.00000 ?
Cl 0.00000 0.00000 -0.06260 1.00000 ?

loop_
_cod_related_entry_id
_cod_related_entry_database
_cod_related_entry_code
1 AMCSD 0005564
